data_1561736
loop_
_publ_author_name
'Kariem, Mukaddus'
'Yawer, Mohd'
'Sheikh, Haq Nawaz'

_publ_section_title
;
 Solvent induced synthesis, structure and properties of coordination
 polymers based on 5-hydroxyisophthalic acid as linker and
 1,10-phenanthroline as auxiliary ligand
;
_journal_name_full 'Journal of Solid State Chemistry'
_journal_page_first 239
_journal_page_last 247
_journal_paper_doi 10.1016/j.jssc.2015.08.036
_journal_volume 231
_journal_year 2015
_chemical_formula_moiety 'C20 H12 Mn N2 O5, H2 O'
_chemical_formula_sum 'C20 H14 Mn N2 O6'
_chemical_formula_weight 433.27
_space_group_crystal_system monoclinic
_space_group_IT_number 13
_space_group_name_Hall '-P 2yac'
_space_group_name_H-M_alt 'P 1 2/n 1'
_atom_sites_solution_hydrogens mixed
_audit_creation_method SHELXL-2014/7
_cell_angle_alpha 90
_cell_angle_beta 100.8850(10)
_cell_angle_gamma 90
_cell_formula_units_Z 4
_cell_length_a 8.5807(3)
_cell_length_b 12.1887(5)
_cell_length_c 17.2541(7)
_cell_measurement_reflns_used 9912
_cell_measurement_temperature 293(2)
_cell_measurement_theta_max 28.92
_cell_measurement_theta_min 2.40
_cell_volume 1772.10(12)
_computing_cell_refinement 'APEX2/SAINT (Bruker, 2004)'
_computing_data_collection 'APEX2 (Bruker, 2004)'
_computing_data_reduction 'SAINT/XPREP (Bruker, 2004)'
_computing_molecular_graphics 'ORTEP3 (Farrugia, 1997) and Mercury (Bruno et al., 2002)'
_computing_publication_material 'SHELXL-2014/7 (Sheldrick, 2014)'
_computing_structure_refinement 'SHELXL-2014/7 (Sheldrick, 2014)'
_computing_structure_solution 'SIR92 (Altornare et al., 1993)'
_diffrn_ambient_temperature 293(2)
_diffrn_measured_fraction_theta_full 0.999
_diffrn_measured_fraction_theta_max 0.999
_diffrn_measurement_device_type 'Bruker axs kappa apex2 CCD Diffractometer'
_diffrn_measurement_method '\w and \f scan'
_diffrn_radiation_monochromator graphite
_diffrn_radiation_source 'fine-focus sealed tube'
_diffrn_radiation_type MoK\a
_diffrn_radiation_wavelength 0.71073
_diffrn_reflns_av_R_equivalents 0.0544
_diffrn_reflns_av_unetI/netI 0.0264
_diffrn_reflns_Laue_measured_fraction_full 0.999
_diffrn_reflns_Laue_measured_fraction_max 0.999
_diffrn_reflns_limit_h_max 10
_diffrn_reflns_limit_h_min -9
_diffrn_reflns_limit_k_max 14
_diffrn_reflns_limit_k_min -14
_diffrn_reflns_limit_l_max 20
_diffrn_reflns_limit_l_min -20
_diffrn_reflns_number 27997
_diffrn_reflns_point_group_measured_fraction_full 0.999
_diffrn_reflns_point_group_measured_fraction_max 0.999
_diffrn_reflns_theta_full 24.999
_diffrn_reflns_theta_max 24.999
_diffrn_reflns_theta_min 2.404
_exptl_absorpt_coefficient_mu 0.788
_exptl_absorpt_correction_T_max 0.899
_exptl_absorpt_correction_T_min 0.825
_exptl_absorpt_correction_type multi-scan
_exptl_absorpt_process_details 'SADABS (Bruker, 2004)'
_exptl_crystal_colour yellow
_exptl_crystal_density_diffrn 1.624
_exptl_crystal_description BLOCK
_exptl_crystal_F_000 884
_exptl_crystal_size_max 0.250
_exptl_crystal_size_mid 0.200
_exptl_crystal_size_min 0.150
_refine_diff_density_max 0.313
_refine_diff_density_min -0.264
_refine_diff_density_rms 0.049
_refine_ls_extinction_coef 0.0034(5)
_refine_ls_extinction_expression Fc^*^=kFc[1+0.001xFc^2^\l^3^/sin(2\q)]^-1/4^
_refine_ls_extinction_method 'SHELXL-2014/7 (Sheldrick 2014'
_refine_ls_goodness_of_fit_ref 1.066
_refine_ls_hydrogen_treatment mixed
_refine_ls_matrix_type full
_refine_ls_number_parameters 272
_refine_ls_number_reflns 3124
_refine_ls_number_restraints 89
_refine_ls_restrained_S_all 1.051
_refine_ls_R_factor_all 0.0402
_refine_ls_R_factor_gt 0.0286
_refine_ls_shift/su_max 0.001
_refine_ls_shift/su_mean 0.000
_refine_ls_structure_factor_coef Fsqd
_refine_ls_weighting_details 'w=1/[\s^2^(Fo^2^)+(0.0336P)^2^+0.8754P] where P=(Fo^2^+2Fc^2^)/3'
_refine_ls_weighting_scheme calc
_refine_ls_wR_factor_gt 0.0676
_refine_ls_wR_factor_ref 0.0752
_reflns_Friedel_coverage 0.000
_reflns_Friedel_fraction_full .
_reflns_Friedel_fraction_max .
_reflns_number_gt 2587
_reflns_number_total 3124
_reflns_threshold_expression 'I > 2\s(I)'
_cod_data_source_file B5.cif
_cod_data_source_block B5
_cod_original_sg_symbol_H-M 'P 2/n'
_cod_database_code 1561736
_shelx_shelxl_version_number 2014/7
_shelx_space_group_comment
;
The symmetry employed for this shelxl refinement is uniquely defined
by the following loop, which should always be used as a source of
symmetry information in preference to the above space-group names.
They are only intended as comments.
;
_shelx_estimated_absorpt_t_min 0.827
_shelx_estimated_absorpt_t_max 0.891

loop_
_space_group_symop_operation_xyz
'x, y, z'
'-x+1/2, y, -z+1/2'
'-x, -y, -z'
'x-1/2, -y, z-1/2'

loop_
_atom_site_label
_atom_site_type_symbol
_atom_site_fract_x
_atom_site_fract_y
_atom_site_fract_z
_atom_site_U_iso_or_equiv
_atom_site_adp_type
_atom_site_occupancy
_atom_site_site_symmetry_order
_atom_site_calc_flag
_atom_site_refinement_flags_posn
_atom_site_refinement_flags_adp
_atom_site_refinement_flags_occupancy
_atom_site_disorder_assembly
_atom_site_disorder_group
C1 C 0.6858(2) 0.15595(17) 0.94861(12) 0.0274(5) Uani 1 1 d . U . . .
C2 C 0.8148(2) 0.12568(16) 1.01631(11) 0.0255(4) Uani 1 1 d . U . . .
C3 C 0.7960(2) 0.03785(17) 1.06484(11) 0.0257(4) Uani 1 1 d . U . . .
H3 H 0.7042 -0.0045 1.0546 0.031 Uiso 1 1 calc R U . . .
C4 C 0.9150(2) 0.01358(16) 1.12879(11) 0.0257(5) Uani 1 1 d . U . . .
C5 C 1.0530(2) 0.07526(17) 1.14311(13) 0.0302(5) Uani 1 1 d . U . . .
H5 H 1.1328 0.0586 1.1859 0.036 Uiso 1 1 calc R U . . .
C6 C 1.0723(2) 0.16179(17) 1.09373(13) 0.0285(5) Uani 1 1 d . U . . .
C7 C 0.9538(2) 0.18723(17) 1.03089(12) 0.0285(5) Uani 1 1 d . U . . .
H7 H 0.9665 0.2457 0.9981 0.034 Uiso 1 1 calc R U . . .
C8 C 0.8926(2) -0.07778(16) 1.18358(12) 0.0271(5) Uani 1 1 d . U . . .
C9 C 0.5556(3) 0.3470(2) 0.69912(13) 0.0384(5) Uani 1 1 d . U . . .
H9 H 0.5780 0.2796 0.6784 0.046 Uiso 1 1 calc R U . . .
C10 C 0.5917(4) 0.4421(2) 0.66197(15) 0.0531(7) Uani 1 1 d . U . . .
H10 H 0.6367 0.4378 0.6171 0.064 Uiso 1 1 calc R U . . .
C11 C 0.5609(3) 0.5414(2) 0.69136(16) 0.0507(7) Uani 1 1 d . U . . .
H11 H 0.5850 0.6055 0.6669 0.061 Uiso 1 1 calc R U . . .
C12 C 0.4926(3) 0.54654(18) 0.75880(13) 0.0361(5) Uani 1 1 d . U . . .
C13 C 0.4557(3) 0.64668(19) 0.79435(16) 0.0457(6) Uani 1 1 d . U . . .
H13 H 0.4762 0.7131 0.7717 0.055 Uiso 1 1 calc R U . . .
C14 C 0.3923(3) 0.64739(19) 0.85956(17) 0.0460(6) Uani 1 1 d . U . . .
H14 H 0.3699 0.7140 0.8813 0.055 Uiso 1 1 calc R U . . .
C15 C 0.3585(3) 0.54737(18) 0.89619(14) 0.0356(5) Uani 1 1 d . U . . .
C16 C 0.2954(3) 0.5414(2) 0.96535(15) 0.0485(7) Uani 1 1 d . U . . .
H16 H 0.2711 0.6053 0.9900 0.058 Uiso 1 1 calc R U . . .
C17 C 0.2697(3) 0.4419(2) 0.99619(16) 0.0500(7) Uani 1 1 d . U . . .
H17 H 0.2270 0.4373 1.0418 0.060 Uiso 1 1 calc R U . . .
C18 C 0.3076(3) 0.3472(2) 0.95923(14) 0.0393(6) Uani 1 1 d . U . . .
H18 H 0.2891 0.2796 0.9808 0.047 Uiso 1 1 calc R U . . .
C19 C 0.3935(2) 0.44751(16) 0.86310(12) 0.0259(4) Uani 1 1 d . U . . .
C20 C 0.4607(2) 0.44730(16) 0.79275(12) 0.0258(4) Uani 1 1 d . U . . .
N1 N 0.3689(2) 0.34932(14) 0.89455(10) 0.0274(4) Uani 1 1 d . U . . .
N2 N 0.4908(2) 0.34838(14) 0.76255(10) 0.0268(4) Uani 1 1 d . U . . .
O1 O 0.55635(18) 0.10449(13) 0.93859(9) 0.0405(4) Uani 1 1 d . U . . .
O2 O 0.70640(18) 0.23228(14) 0.90369(9) 0.0405(4) Uani 1 1 d . U . . .
O3 O 0.98711(18) -0.08295(12) 1.24933(9) 0.0359(4) Uani 1 1 d . U . . .
O4 O 0.78301(17) -0.14428(12) 1.16268(9) 0.0345(4) Uani 1 1 d . U . . .
O5 O 1.20554(18) 0.22602(13) 1.10671(10) 0.0399(4) Uani 1 1 d . U . . .
H5A H 1.2828 0.1885 1.1255 0.064(10) Uiso 1 1 calc R . . . .
O6 O 1.4585(2) 0.09852(15) 1.14660(14) 0.0546(5) Uani 1 1 d D . . . .
Mn1 Mn 0.44821(4) 0.20172(2) 0.83429(2) 0.02340(12) Uani 1 1 d . U . . .
H6A H 1.454(4) 0.068(2) 1.1007(11) 0.079(12) Uiso 1 1 d D . . . .
H6B H 1.479(5) 0.049(3) 1.1860(14) 0.111(15) Uiso 1 1 d D . . . .

loop_
_atom_site_aniso_label
_atom_site_aniso_U_11
_atom_site_aniso_U_22
_atom_site_aniso_U_33
_atom_site_aniso_U_23
_atom_site_aniso_U_13
_atom_site_aniso_U_12
C1 0.0306(12) 0.0267(11) 0.0247(11) -0.0005(9) 0.0046(9) 0.0016(9)
C2 0.0286(11) 0.0256(11) 0.0221(10) 0.0018(8) 0.0040(8) 0.0012(9)
C3 0.0248(10) 0.0262(11) 0.0256(11) -0.0006(9) 0.0031(9) -0.0037(9)
C4 0.0273(11) 0.0251(11) 0.0245(11) 0.0029(8) 0.0044(9) -0.0024(9)
C5 0.0264(11) 0.0317(12) 0.0304(11) 0.0061(9) -0.0003(9) -0.0031(9)
C6 0.0254(11) 0.0256(11) 0.0345(12) 0.0028(9) 0.0060(9) -0.0040(9)
C7 0.0292(11) 0.0278(11) 0.0289(11) 0.0075(9) 0.0067(9) -0.0012(9)
C8 0.0274(11) 0.0243(11) 0.0294(12) 0.0030(9) 0.0052(9) -0.0018(9)
C9 0.0500(15) 0.0378(13) 0.0311(12) -0.0008(10) 0.0174(11) -0.0056(11)
C10 0.0747(19) 0.0540(17) 0.0374(14) 0.0050(12) 0.0279(14) -0.0124(14)
C11 0.0689(18) 0.0397(15) 0.0448(15) 0.0161(12) 0.0142(13) -0.0126(13)
C12 0.0405(13) 0.0270(12) 0.0383(13) 0.0072(10) 0.0017(10) -0.0062(10)
C13 0.0570(16) 0.0208(12) 0.0552(16) 0.0071(11) 0.0001(13) -0.0054(11)
C14 0.0515(15) 0.0203(12) 0.0628(17) -0.0075(11) 0.0021(13) 0.0020(11)
C15 0.0341(12) 0.0262(12) 0.0443(14) -0.0085(10) 0.0021(10) 0.0011(10)
C16 0.0562(16) 0.0395(14) 0.0530(16) -0.0205(12) 0.0181(13) 0.0049(12)
C17 0.0590(17) 0.0522(16) 0.0463(15) -0.0136(13) 0.0287(13) -0.0020(13)
C18 0.0493(15) 0.0372(13) 0.0360(13) -0.0034(10) 0.0205(11) -0.0047(11)
C19 0.0263(11) 0.0220(10) 0.0279(11) -0.0032(8) 0.0014(9) -0.0021(8)
C20 0.0267(11) 0.0216(10) 0.0270(11) 0.0018(8) -0.0002(8) -0.0027(8)
N1 0.0324(10) 0.0239(9) 0.0275(9) -0.0039(7) 0.0097(8) -0.0042(7)
N2 0.0316(10) 0.0246(9) 0.0249(9) 0.0006(7) 0.0065(7) -0.0038(8)
O1 0.0349(9) 0.0395(9) 0.0407(9) 0.0122(7) -0.0093(7) -0.0087(7)
O2 0.0385(9) 0.0484(10) 0.0322(8) 0.0187(8) 0.0006(7) -0.0034(7)
O3 0.0406(9) 0.0321(8) 0.0298(8) 0.0120(7) -0.0071(7) -0.0096(7)
O4 0.0341(8) 0.0311(8) 0.0369(9) 0.0051(7) 0.0030(7) -0.0103(7)
O5 0.0270(8) 0.0360(9) 0.0538(10) 0.0141(8) 0.0004(7) -0.0092(7)
O6 0.0524(12) 0.0339(10) 0.0755(15) -0.0036(11) 0.0070(11) 0.0054(9)
Mn1 0.02936(19) 0.01864(17) 0.02132(18) -0.00033(12) 0.00258(13) -0.00122(13)

loop_
_atom_type_symbol
_atom_type_description
_atom_type_scat_dispersion_real
_atom_type_scat_dispersion_imag
_atom_type_scat_source
C C 0.0033 0.0016 'International Tables Vol C Tables 4.2.6.8 and 6.1.1.4'
H H 0.0000 0.0000 'International Tables Vol C Tables 4.2.6.8 and 6.1.1.4'
N N 0.0061 0.0033 'International Tables Vol C Tables 4.2.6.8 and 6.1.1.4'
O O 0.0106 0.0060 'International Tables Vol C Tables 4.2.6.8 and 6.1.1.4'
Mn Mn 0.3368 0.7283 'International Tables Vol C Tables 4.2.6.8 and 6.1.1.4'

loop_
_geom_angle_atom_site_label_1
_geom_angle_atom_site_label_2
_geom_angle_atom_site_label_3
_geom_angle
_geom_angle_site_symmetry_1
_geom_angle_site_symmetry_3
O2 C1 O1 120.82(19) . .
O2 C1 C2 119.95(19) . .
O1 C1 C2 119.21(18) . .
O2 C1 Mn1 63.46(11) . .
O1 C1 Mn1 57.37(10) . .
C2 C1 Mn1 176.48(15) . .
C3 C2 C7 120.04(18) . .
C3 C2 C1 120.56(18) . .
C7 C2 C1 119.40(18) . .
C4 C3 C2 119.53(19) . .
C4 C3 H3 120.2 . .
C2 C3 H3 120.2 . .
C5 C4 C3 120.17(19) . .
C5 C4 C8 119.92(18) . .
C3 C4 C8 119.90(18) . .
C4 C5 C6 120.08(19) . .
C4 C5 H5 120.0 . .
C6 C5 H5 120.0 . .
O5 C6 C7 118.09(18) . .
O5 C6 C5 121.88(19) . .
C7 C6 C5 120.00(19) . .
C6 C7 C2 120.17(19) . .
C6 C7 H7 119.9 . .
C2 C7 H7 119.9 . .
O4 C8 O3 123.33(19) . .
O4 C8 C4 118.86(18) . .
O3 C8 C4 117.81(18) . .
N2 C9 C10 122.6(2) . .
N2 C9 H9 118.7 . .
C10 C9 H9 118.7 . .
C11 C10 C9 119.7(2) . .
C11 C10 H10 120.1 . .
C9 C10 H10 120.1 . .
C10 C11 C12 119.5(2) . .
C10 C11 H11 120.3 . .
C12 C11 H11 120.3 . .
C20 C12 C11 117.2(2) . .
C20 C12 C13 119.0(2) . .
C11 C12 C13 123.9(2) . .
C14 C13 C12 121.6(2) . .
C14 C13 H13 119.2 . .
C12 C13 H13 119.2 . .
C13 C14 C15 121.0(2) . .
C13 C14 H14 119.5 . .
C15 C14 H14 119.5 . .
C19 C15 C16 116.6(2) . .
C19 C15 C14 119.0(2) . .
C16 C15 C14 124.4(2) . .
C17 C16 C15 119.8(2) . .
C17 C16 H16 120.1 . .
C15 C16 H16 120.1 . .
C16 C17 C18 119.6(2) . .
C16 C17 H17 120.2 . .
C18 C17 H17 120.2 . .
N1 C18 C17 122.5(2) . .
N1 C18 H18 118.7 . .
C17 C18 H18 118.7 . .
N1 C19 C15 123.11(19) . .
N1 C19 C20 117.15(18) . .
C15 C19 C20 119.74(19) . .
N2 C20 C12 122.88(19) . .
N2 C20 C19 117.46(17) . .
C12 C20 C19 119.66(19) . .
C18 N1 C19 118.38(18) . .
C18 N1 Mn1 125.38(15) . .
C19 N1 Mn1 116.18(13) . .
C9 N2 C20 118.09(18) . .
C9 N2 Mn1 125.89(15) . .
C20 N2 Mn1 115.68(13) . .
C1 O1 Mn1 93.94(12) . .
C1 O2 Mn1 88.14(12) . .
C8 O3 Mn1 119.57(13) . 4_656
C8 O4 Mn1 150.64(15) . 3_657
C6 O5 H5A 109.5 . .
H6A O6 H6B 112(2) . .
O4 Mn1 O3 93.54(6) 3_657 4
O4 Mn1 O1 93.10(6) 3_657 .
O3 Mn1 O1 95.72(6) 4 .
O4 Mn1 N2 121.94(6) 3_657 .
O3 Mn1 N2 95.67(6) 4 .
O1 Mn1 N2 142.22(6) . .
O4 Mn1 N1 83.47(6) 3_657 .
O3 Mn1 N1 164.33(6) 4 .
O1 Mn1 N1 99.79(6) . .
N2 Mn1 N1 73.28(6) . .
O4 Mn1 O2 147.37(6) 3_657 .
O3 Mn1 O2 101.77(6) 4 .
O1 Mn1 O2 57.10(5) . .
N2 Mn1 O2 85.32(6) . .
N1 Mn1 O2 88.61(6) . .
O4 Mn1 C1 120.82(6) 3_657 .
O3 Mn1 C1 99.96(6) 4 .
O1 Mn1 C1 28.70(6) . .
N2 Mn1 C1 113.65(6) . .
N1 Mn1 C1 94.75(6) . .
O2 Mn1 C1 28.40(6) . .

loop_
_geom_bond_atom_site_label_1
_geom_bond_atom_site_label_2
_geom_bond_distance
_geom_bond_site_symmetry_2
C1 O2 1.245(3) .
C1 O1 1.259(3) .
C1 C2 1.496(3) .
C1 Mn1 2.615(2) .
C2 C3 1.387(3) .
C2 C7 1.391(3) .
C3 C4 1.387(3) .
C3 H3 0.9300 .
C4 C5 1.385(3) .
C4 C8 1.496(3) .
C5 C6 1.385(3) .
C5 H5 0.9300 .
C6 O5 1.368(2) .
C6 C7 1.375(3) .
C7 H7 0.9300 .
C8 O4 1.242(2) .
C8 O3 1.265(3) .
C9 N2 1.318(3) .
C9 C10 1.388(3) .
C9 H9 0.9300 .
C10 C11 1.357(4) .
C10 H10 0.9300 .
C11 C12 1.400(3) .
C11 H11 0.9300 .
C12 C20 1.393(3) .
C12 C13 1.428(3) .
C13 C14 1.339(4) .
C13 H13 0.9300 .
C14 C15 1.428(3) .
C14 H14 0.9300 .
C15 C19 1.401(3) .
C15 C16 1.403(3) .
C16 C17 1.359(4) .
C16 H16 0.9300 .
C17 C18 1.386(3) .
C17 H17 0.9300 .
C18 N1 1.321(3) .
C18 H18 0.9300 .
C19 N1 1.347(3) .
C19 C20 1.439(3) .
C20 N2 1.358(3) .
N1 Mn1 2.2467(17) .
N2 Mn1 2.2433(17) .
O1 Mn1 2.2076(15) .
O2 Mn1 2.3408(16) .
O3 Mn1 2.1310(14) 4_656
O4 Mn1 2.1139(15) 3_657
O5 H5A 0.8200 .
O6 H6A 0.868(17) .
O6 H6B 0.899(17) .
Mn1 O4 2.1139(15) 3_657
Mn1 O3 2.1309(14) 4

loop_
_geom_hbond_atom_site_label_D
_geom_hbond_atom_site_label_H
_geom_hbond_atom_site_label_A
_geom_hbond_distance_DH
_geom_hbond_distance_HA
_geom_hbond_distance_DA
_geom_hbond_angle_DHA
_geom_hbond_site_symmetry_A
C9 H9 O2 0.93 2.60 3.262(3) 128.7 2_656
C18 H18 O5 0.93 2.50 3.204(3) 132.7 1_455
O5 H5A O6 0.82 1.84 2.652(2) 168.3 .
O6 H6A O1 0.868(17) 2.21(3) 2.868(3) 133(3) 3_757
O6 H6B O3 0.899(17) 1.95(2) 2.832(3) 166(3) 2_757

loop_
_geom_torsion_atom_site_label_1
_geom_torsion_atom_site_label_2
_geom_torsion_atom_site_label_3
_geom_torsion_atom_site_label_4
_geom_torsion
_geom_torsion_site_symmetry_1
_geom_torsion_site_symmetry_2
_geom_torsion_site_symmetry_3
_geom_torsion_site_symmetry_4
O2 C1 C2 C3 -177.27(19) . . . .
O1 C1 C2 C3 3.8(3) . . . .
O2 C1 C2 C7 3.4(3) . . . .
O1 C1 C2 C7 -175.54(19) . . . .
C7 C2 C3 C4 1.4(3) . . . .
C1 C2 C3 C4 -177.86(19) . . . .
C2 C3 C4 C5 -1.3(3) . . . .
C2 C3 C4 C8 177.21(18) . . . .
C3 C4 C5 C6 0.3(3) . . . .
C8 C4 C5 C6 -178.25(19) . . . .
C4 C5 C6 O5 178.7(2) . . . .
C4 C5 C6 C7 0.7(3) . . . .
O5 C6 C7 C2 -178.68(19) . . . .
C5 C6 C7 C2 -0.6(3) . . . .
C3 C2 C7 C6 -0.5(3) . . . .
C1 C2 C7 C6 178.81(19) . . . .
C5 C4 C8 O4 -167.2(2) . . . .
C3 C4 C8 O4 14.3(3) . . . .
C5 C4 C8 O3 13.0(3) . . . .
C3 C4 C8 O3 -165.57(19) . . . .
N2 C9 C10 C11 0.4(4) . . . .
C9 C10 C11 C12 -0.2(4) . . . .
C10 C11 C12 C20 0.5(4) . . . .
C10 C11 C12 C13 180.0(3) . . . .
C20 C12 C13 C14 0.4(4) . . . .
C11 C12 C13 C14 -179.1(3) . . . .
C12 C13 C14 C15 -0.2(4) . . . .
C13 C14 C15 C19 0.3(4) . . . .
C13 C14 C15 C16 178.6(2) . . . .
C19 C15 C16 C17 -0.7(4) . . . .
C14 C15 C16 C17 -179.0(2) . . . .
C15 C16 C17 C18 0.5(4) . . . .
C16 C17 C18 N1 0.2(4) . . . .
C16 C15 C19 N1 0.1(3) . . . .
C14 C15 C19 N1 178.5(2) . . . .
C16 C15 C19 C20 -179.1(2) . . . .
C14 C15 C19 C20 -0.7(3) . . . .
C11 C12 C20 N2 -1.0(3) . . . .
C13 C12 C20 N2 179.5(2) . . . .
C11 C12 C20 C19 178.8(2) . . . .
C13 C12 C20 C19 -0.8(3) . . . .
N1 C19 C20 N2 1.5(3) . . . .
C15 C19 C20 N2 -179.32(19) . . . .
N1 C19 C20 C12 -178.31(19) . . . .
C15 C19 C20 C12 0.9(3) . . . .
C17 C18 N1 C19 -0.8(4) . . . .
C17 C18 N1 Mn1 176.06(19) . . . .
C15 C19 N1 C18 0.7(3) . . . .
C20 C19 N1 C18 179.88(19) . . . .
C15 C19 N1 Mn1 -176.49(16) . . . .
C20 C19 N1 Mn1 2.7(2) . . . .
C10 C9 N2 C20 -0.9(3) . . . .
C10 C9 N2 Mn1 -173.87(19) . . . .
C12 C20 N2 C9 1.2(3) . . . .
C19 C20 N2 C9 -178.55(19) . . . .
C12 C20 N2 Mn1 174.90(16) . . . .
C19 C20 N2 Mn1 -4.9(2) . . . .
O2 C1 O1 Mn1 0.1(2) . . . .
C2 C1 O1 Mn1 179.03(16) . . . .
O1 C1 O2 Mn1 -0.1(2) . . . .
C2 C1 O2 Mn1 -179.02(17) . . . .
O4 C8 O3 Mn1 -5.6(3) . . . 4_656
C4 C8 O3 Mn1 174.23(13) . . . 4_656
O3 C8 O4 Mn1 79.9(4) . . . 3_657
C4 C8 O4 Mn1 -100.0(3) . . . 3_657

_cod_database_fobs_code 1561736
